data_1573668
_journal_paper_doi 10.1039/D4DT03378G
_chemical_formula_sum 'C9 H17 B10 N O'
_chemical_formula_weight 263.33
_space_group_crystal_system monoclinic
_space_group_IT_number 14
_space_group_name_Hall '-P 2yn'
_space_group_name_H-M_alt 'P 1 21/n 1'
_atom_sites_solution_hydrogens mixed
_atom_sites_solution_primary direct
_audit_creation_method SHELXL-2019/3
_audit_update_record
;
2024-10-23 deposited with the CCDC.	2025-01-09 downloaded from the CCDC.
;
_cell_angle_alpha 90
_cell_angle_beta 108.800(3)
_cell_angle_gamma 90
_cell_formula_units_Z 8
_cell_length_a 10.2765(6)
_cell_length_b 21.3974(16)
_cell_length_c 13.8904(10)
_cell_measurement_reflns_used 1993
_cell_measurement_temperature 100(2)
_cell_measurement_theta_max 22.95
_cell_measurement_theta_min 2.83
_cell_volume 2891.4(3)
_computing_cell_refinement 'BRUKER APEX2'
_computing_data_collection 'BRUKER APEX2'
_computing_data_reduction 'Bruker SAINT'
_computing_molecular_graphics 'Ortep for Windows (Farrugia, 2012)'
_computing_structure_refinement 'SHELXL-2019/2 (Sheldrick, 2019)'
_computing_structure_solution 'SHELXT-2018/2 (Sheldrick, 2015)'
_diffrn_ambient_temperature 100(2)
_diffrn_measured_fraction_theta_full 0.997
_diffrn_measured_fraction_theta_max 0.996
_diffrn_measurement_device_type 'Bruker X8 KappaAPEXII'
_diffrn_measurement_method 'omega and phi scans'
_diffrn_radiation_type MoK\a
_diffrn_radiation_wavelength 0.71073
_diffrn_reflns_av_R_equivalents 0.0719
_diffrn_reflns_av_unetI/netI 0.0571
_diffrn_reflns_Laue_measured_fraction_full 0.997
_diffrn_reflns_Laue_measured_fraction_max 0.996
_diffrn_reflns_limit_h_max 11
_diffrn_reflns_limit_h_min -12
_diffrn_reflns_limit_k_max 25
_diffrn_reflns_limit_k_min 0
_diffrn_reflns_limit_l_max 16
_diffrn_reflns_limit_l_min 0
_diffrn_reflns_number 34944
_diffrn_reflns_point_group_measured_fraction_full 0.997
_diffrn_reflns_point_group_measured_fraction_max 0.996
_diffrn_reflns_theta_full 25.242
_diffrn_reflns_theta_max 25.350
_diffrn_reflns_theta_min 1.818
_exptl_absorpt_coefficient_mu 0.064
_exptl_absorpt_correction_T_max 1.0000
_exptl_absorpt_correction_T_min 0.9561
_exptl_absorpt_correction_type multi-scan
_exptl_absorpt_process_details
;
 Sheldrick, G.M. SADABS: Program for absorption correction
 using area detector data. University of G\"ottingen, Germany, 1996.
;
_exptl_crystal_colour Yellow
_exptl_crystal_density_diffrn 1.210
_exptl_crystal_description Prism
_exptl_crystal_F_000 1088
_exptl_crystal_size_max 0.500
_exptl_crystal_size_mid 0.250
_exptl_crystal_size_min 0.200
_refine_diff_density_max 0.365
_refine_diff_density_min -0.313
_refine_diff_density_rms 0.052
_refine_ls_extinction_method none
_refine_ls_goodness_of_fit_ref 1.039
_refine_ls_hydrogen_treatment mixed
_refine_ls_matrix_type full
_refine_ls_number_parameters 395
_refine_ls_number_reflns 5277
_refine_ls_number_restraints 0
_refine_ls_restrained_S_all 1.039
_refine_ls_R_factor_all 0.0822
_refine_ls_R_factor_gt 0.0560
_refine_ls_shift/su_max 0.000
_refine_ls_shift/su_mean 0.000
_refine_ls_structure_factor_coef Fsqd
_refine_ls_weighting_details 'w=1/[\s^2^(Fo^2^)+(0.0642P)^2^+1.2069P] where P=(Fo^2^+2Fc^2^)/3'
_refine_ls_weighting_scheme calc
_refine_ls_wR_factor_gt 0.1273
_refine_ls_wR_factor_ref 0.1398
_reflns_Friedel_coverage 0.000
_reflns_number_gt 3882
_reflns_number_total 5277
_reflns_threshold_expression 'I > 2\s(I)'
_cod_data_source_file d4dt03378g2.cif
_cod_data_source_block SB2
_cod_original_sg_symbol_H-M 'P 21/n'
_cod_database_code 1573668
_shelx_shelxl_version_number 2019/3
_shelx_space_group_comment
;
The symmetry employed for this shelxl refinement is uniquely defined
by the following loop, which should always be used as a source of
symmetry information in preference to the above space-group names.
They are only intended as comments.
;
_shelx_estimated_absorpt_t_min 0.969
_shelx_estimated_absorpt_t_max 0.987

loop_
_space_group_symop_operation_xyz
'x, y, z'
'-x+1/2, y+1/2, -z+1/2'
'-x, -y, -z'
'x-1/2, -y-1/2, z-1/2'

loop_
_atom_site_label
_atom_site_type_symbol
_atom_site_fract_x
_atom_site_fract_y
_atom_site_fract_z
_atom_site_U_iso_or_equiv
_atom_site_adp_type
_atom_site_occupancy
_atom_site_site_symmetry_order
_atom_site_calc_flag
_atom_site_refinement_flags_posn
_atom_site_refinement_flags_adp
_atom_site_refinement_flags_occupancy
_atom_site_disorder_assembly
_atom_site_disorder_group
O1 O 0.09863(15) 0.08872(7) 0.37107(12) 0.0218(4) Uani 1 1 d . . . . .
N1 N 0.14753(17) 0.20667(8) 0.33054(13) 0.0166(4) Uani 1 1 d . . . . .
B3 B 0.3033(2) 0.32825(12) 0.48677(18) 0.0182(5) Uani 1 1 d . . . . .
H3 H 0.406632 0.308466 0.492999 0.022 Uiso 1 1 calc R U . . .
B4 B 0.2189(2) 0.38415(11) 0.39277(19) 0.0158(5) Uani 1 1 d . . . . .
H4 H 0.267677 0.401651 0.336536 0.019 Uiso 1 1 calc R U . . .
B5 B 0.0388(2) 0.37207(11) 0.35703(19) 0.0163(5) Uani 1 1 d . . . . .
H5 H -0.029718 0.381632 0.277590 0.020 Uiso 1 1 calc R U . . .
B6 B 0.0063(2) 0.30818(12) 0.42872(18) 0.0172(5) Uani 1 1 d . . . . .
H6 H -0.082315 0.275433 0.397479 0.021 Uiso 1 1 calc R U . . .
B7 B 0.2500(3) 0.34107(12) 0.59493(19) 0.0216(6) Uani 1 1 d . . . . .
H7 H 0.319423 0.329762 0.673404 0.026 Uiso 1 1 calc R U . . .
B8 B 0.2807(3) 0.40522(12) 0.52352(19) 0.0207(6) Uani 1 1 d . . . . .
H8 H 0.370516 0.437369 0.554763 0.025 Uiso 1 1 calc R U . . .
B9 B 0.1168(2) 0.43308(12) 0.44356(19) 0.0181(5) Uani 1 1 d . . . . .
H9 H 0.098628 0.483591 0.422317 0.022 Uiso 1 1 calc R U . . .
B10 B -0.0140(2) 0.38550(12) 0.46580(19) 0.0186(6) Uani 1 1 d . . . . .
H10 H -0.117946 0.404642 0.459124 0.022 Uiso 1 1 calc R U . . .
B11 B 0.0692(2) 0.32911(12) 0.55929(19) 0.0196(6) Uani 1 1 d . . . . .
H11 H 0.020736 0.310084 0.614735 0.024 Uiso 1 1 calc R U . . .
B12 B 0.1365(2) 0.40590(12) 0.5686(2) 0.0203(6) Uani 1 1 d . . . . .
H12 H 0.131593 0.438700 0.630179 0.024 Uiso 1 1 calc R U . . .
C1 C 0.1513(2) 0.31137(10) 0.39121(15) 0.0146(5) Uani 1 1 d . . . . .
C2 C 0.1682(2) 0.28754(11) 0.50577(16) 0.0179(5) Uani 1 1 d . . . . .
C3 C 0.1611(2) 0.26401(10) 0.31572(16) 0.0177(5) Uani 1 1 d . . . . .
H3A H 0.177729 0.277146 0.255415 0.021 Uiso 1 1 calc R U . . .
C4 C 0.1599(2) 0.16060(10) 0.26050(15) 0.0153(5) Uani 1 1 d . . . . .
C5 C 0.1356(2) 0.09979(10) 0.28609(15) 0.0157(5) Uani 1 1 d . . . . .
C6 C 0.1494(2) 0.04977(10) 0.22671(16) 0.0195(5) Uani 1 1 d . . . . .
H6A H 0.134596 0.008258 0.245106 0.023 Uiso 1 1 calc R U . . .
C7 C 0.1849(2) 0.06098(10) 0.14052(17) 0.0212(5) Uani 1 1 d . . . . .
H7A H 0.192739 0.026961 0.098772 0.025 Uiso 1 1 calc R U . . .
C8 C 0.2094(2) 0.12133(10) 0.11417(16) 0.0214(5) Uani 1 1 d . . . . .
H8A H 0.234083 0.128526 0.054836 0.026 Uiso 1 1 calc R U . . .
C9 C 0.1976(2) 0.17077(10) 0.17429(16) 0.0197(5) Uani 1 1 d . . . . .
H9A H 0.215462 0.212066 0.156739 0.024 Uiso 1 1 calc R U . . .
H1 H 0.096(3) 0.1259(13) 0.400(2) 0.043(8) Uiso 1 1 d . . . . .
H2 H 0.183(2) 0.2439(11) 0.5174(16) 0.023(6) Uiso 1 1 d . . . . .
O101 O 0.22883(16) 0.14185(7) 0.59655(12) 0.0241(4) Uani 1 1 d . . . . .
N101 N 0.23676(17) 0.01906(8) 0.64347(13) 0.0168(4) Uani 1 1 d . . . . .
B103 B 0.4468(2) -0.09920(11) 0.64478(19) 0.0170(5) Uani 1 1 d . . . . .
H103 H 0.510844 -0.081977 0.721565 0.020 Uiso 1 1 calc R U . . .
B104 B 0.3163(2) -0.15725(11) 0.62759(19) 0.0166(5) Uani 1 1 d . . . . .
H104 H 0.294743 -0.178770 0.694372 0.020 Uiso 1 1 calc R U . . .
B105 B 0.1810(2) -0.14171(11) 0.51226(18) 0.0160(5) Uani 1 1 d . . . . .
H105 H 0.071527 -0.153057 0.503866 0.019 Uiso 1 1 calc R U . . .
B106 B 0.2240(2) -0.07398(12) 0.45507(18) 0.0175(5) Uani 1 1 d . . . . .
H106 H 0.143990 -0.040472 0.409527 0.021 Uiso 1 1 calc R U . . .
B107 B 0.5121(2) -0.10566(12) 0.54159(19) 0.0177(5) Uani 1 1 d . . . . .
H107 H 0.621168 -0.092787 0.551012 0.021 Uiso 1 1 calc R U . . .
B108 B 0.4686(2) -0.17383(12) 0.59772(18) 0.0176(5) Uani 1 1 d . . . . .
H108 H 0.548493 -0.207052 0.644150 0.021 Uiso 1 1 calc R U . . .
B109 B 0.3050(2) -0.20035(12) 0.51594(18) 0.0177(5) Uani 1 1 d . . . . .
H109 H 0.277411 -0.251166 0.508604 0.021 Uiso 1 1 calc R U . . .
B110 B 0.2488(2) -0.14836(11) 0.40976(18) 0.0167(5) Uani 1 1 d . . . . .
H110 H 0.184674 -0.164864 0.332531 0.020 Uiso 1 1 calc R U . . .
B111 B 0.3768(2) -0.08967(11) 0.42582(18) 0.0170(5) Uani 1 1 d . . . . .
H111 H 0.397504 -0.066298 0.360072 0.020 Uiso 1 1 calc R U . . .
B112 B 0.4266(2) -0.16826(11) 0.46267(18) 0.0173(5) Uani 1 1 d . . . . .
H112 H 0.479597 -0.197881 0.420121 0.021 Uiso 1 1 calc R U . . .
C101 C 0.2740(2) -0.08278(9) 0.58584(15) 0.0146(5) Uani 1 1 d . . . . .
C102 C 0.3845(2) -0.05437(10) 0.53649(16) 0.0155(5) Uani 1 1 d . . . . .
C103 C 0.2112(2) -0.03889(10) 0.64154(15) 0.0168(5) Uani 1 1 d . . . . .
H10A H 0.151529 -0.054487 0.675831 0.020 Uiso 1 1 calc R U . . .
C104 C 0.18210(19) 0.06063(9) 0.70037(15) 0.0153(5) Uani 1 1 d . . . . .
C105 C 0.1832(2) 0.12358(10) 0.67470(16) 0.0171(5) Uani 1 1 d . . . . .
C106 C 0.1378(2) 0.16880(10) 0.72779(17) 0.0219(5) Uani 1 1 d . . . . .
H10B H 0.139599 0.211694 0.710634 0.026 Uiso 1 1 calc R U . . .
C107 C 0.0900(2) 0.15095(10) 0.80595(17) 0.0218(5) Uani 1 1 d . . . . .
H10C H 0.057983 0.181794 0.842125 0.026 Uiso 1 1 calc R U . . .
C108 C 0.0881(2) 0.08860(10) 0.83205(16) 0.0195(5) Uani 1 1 d . . . . .
H10D H 0.054530 0.076798 0.885624 0.023 Uiso 1 1 calc R U . . .
C109 C 0.1353(2) 0.04352(10) 0.78012(16) 0.0175(5) Uani 1 1 d . . . . .
H10E H 0.135657 0.000813 0.798883 0.021 Uiso 1 1 calc R U . . .
H101 H 0.264(3) 0.1080(14) 0.577(2) 0.061(10) Uiso 1 1 d . . . . .
H102 H 0.400(2) -0.0102(11) 0.5484(16) 0.024(6) Uiso 1 1 d . . . . .

loop_
_atom_site_aniso_label
_atom_site_aniso_U_11
_atom_site_aniso_U_22
_atom_site_aniso_U_33
_atom_site_aniso_U_23
_atom_site_aniso_U_13
_atom_site_aniso_U_12
O1 0.0271(9) 0.0184(9) 0.0244(9) -0.0019(7) 0.0145(7) -0.0026(7)
N1 0.0183(9) 0.0154(10) 0.0173(10) 0.0001(8) 0.0074(8) 0.0004(7)
B3 0.0132(12) 0.0257(14) 0.0154(13) -0.0002(11) 0.0042(10) 0.0003(10)
B4 0.0156(12) 0.0133(12) 0.0199(13) -0.0011(10) 0.0079(10) -0.0013(9)
B5 0.0160(12) 0.0144(13) 0.0201(13) 0.0040(10) 0.0079(10) 0.0032(10)
B6 0.0158(12) 0.0204(13) 0.0172(13) 0.0013(10) 0.0078(10) -0.0015(10)
B7 0.0230(14) 0.0250(15) 0.0158(13) -0.0040(11) 0.0048(11) 0.0030(11)
B8 0.0182(13) 0.0238(14) 0.0214(14) -0.0059(11) 0.0080(11) -0.0019(11)
B9 0.0161(13) 0.0182(13) 0.0223(14) -0.0003(11) 0.0096(11) 0.0007(10)
B10 0.0174(13) 0.0198(14) 0.0208(14) 0.0017(11) 0.0091(11) 0.0002(10)
B11 0.0226(13) 0.0221(14) 0.0169(13) -0.0006(11) 0.0103(11) 0.0028(11)
B12 0.0196(13) 0.0201(14) 0.0226(14) -0.0050(11) 0.0090(11) -0.0014(10)
C1 0.0145(11) 0.0168(11) 0.0129(11) 0.0013(9) 0.0049(9) -0.0005(8)
C2 0.0233(12) 0.0177(12) 0.0145(12) 0.0034(9) 0.0084(9) 0.0030(9)
C3 0.0209(12) 0.0206(13) 0.0132(11) -0.0001(9) 0.0078(9) -0.0007(9)
C4 0.0118(10) 0.0187(12) 0.0145(11) -0.0041(9) 0.0028(9) 0.0003(8)
C5 0.0114(10) 0.0204(12) 0.0149(11) 0.0017(9) 0.0040(9) 0.0026(8)
C6 0.0159(11) 0.0160(12) 0.0248(13) -0.0018(10) 0.0039(10) 0.0000(9)
C7 0.0176(11) 0.0219(13) 0.0235(13) -0.0064(10) 0.0058(10) 0.0038(9)
C8 0.0229(12) 0.0266(13) 0.0156(12) -0.0025(10) 0.0073(10) 0.0036(10)
C9 0.0224(12) 0.0181(12) 0.0208(12) 0.0001(10) 0.0099(10) -0.0001(9)
O101 0.0298(9) 0.0180(9) 0.0288(10) 0.0044(7) 0.0154(8) 0.0027(7)
N101 0.0168(9) 0.0158(10) 0.0166(10) 0.0008(8) 0.0039(8) 0.0027(7)
B103 0.0151(12) 0.0200(13) 0.0151(13) 0.0026(10) 0.0038(10) -0.0009(10)
B104 0.0178(13) 0.0148(13) 0.0171(13) 0.0007(10) 0.0054(10) 0.0000(10)
B105 0.0149(12) 0.0182(13) 0.0143(13) -0.0025(10) 0.0041(10) -0.0024(10)
B106 0.0142(12) 0.0222(14) 0.0158(13) 0.0030(11) 0.0044(10) 0.0017(10)
B107 0.0150(12) 0.0205(14) 0.0207(14) -0.0012(11) 0.0101(11) 0.0004(10)
B108 0.0165(12) 0.0192(13) 0.0169(13) 0.0010(11) 0.0052(10) 0.0035(10)
B109 0.0183(13) 0.0173(13) 0.0180(13) -0.0003(10) 0.0063(11) -0.0004(10)
B110 0.0155(12) 0.0216(14) 0.0133(13) -0.0004(10) 0.0050(10) -0.0019(10)
B111 0.0185(13) 0.0200(13) 0.0139(13) -0.0005(10) 0.0071(10) 0.0004(10)
B112 0.0162(12) 0.0181(13) 0.0187(13) -0.0015(10) 0.0070(10) 0.0007(10)
C101 0.0141(11) 0.0158(11) 0.0145(11) 0.0007(9) 0.0055(9) -0.0018(8)
C102 0.0153(11) 0.0155(12) 0.0171(12) 0.0003(9) 0.0071(9) -0.0019(9)
C103 0.0146(11) 0.0206(12) 0.0168(11) -0.0004(9) 0.0073(9) -0.0012(9)
C104 0.0118(10) 0.0170(12) 0.0157(11) -0.0029(9) 0.0024(9) 0.0007(8)
C105 0.0132(11) 0.0193(12) 0.0176(11) 0.0014(9) 0.0035(9) 0.0000(9)
C106 0.0189(11) 0.0157(12) 0.0275(13) -0.0014(10) 0.0024(10) 0.0021(9)
C107 0.0177(11) 0.0222(13) 0.0221(13) -0.0075(10) 0.0017(10) 0.0042(9)
C108 0.0154(11) 0.0266(13) 0.0155(12) -0.0040(10) 0.0036(9) 0.0001(9)
C109 0.0169(11) 0.0154(11) 0.0194(12) -0.0004(9) 0.0047(9) 0.0007(9)

loop_
_atom_type_symbol
_atom_type_description
_atom_type_scat_dispersion_real
_atom_type_scat_dispersion_imag
_atom_type_scat_source
C C 0.0033 0.0016 'International Tables Vol C Tables 4.2.6.8 and 6.1.1.4'
H H 0.0000 0.0000 'International Tables Vol C Tables 4.2.6.8 and 6.1.1.4'
B B 0.0013 0.0007 'International Tables Vol C Tables 4.2.6.8 and 6.1.1.4'
N N 0.0061 0.0033 'International Tables Vol C Tables 4.2.6.8 and 6.1.1.4'
O O 0.0106 0.0060 'International Tables Vol C Tables 4.2.6.8 and 6.1.1.4'

loop_
_geom_angle_atom_site_label_1
_geom_angle_atom_site_label_2
_geom_angle_atom_site_label_3
_geom_angle
_geom_angle_site_symmetry_1
_geom_angle_site_symmetry_3
_geom_angle_publ_flag
C3 N1 C4 121.72(18) . . ?
C2 B3 C1 56.04(12) . . ?
C2 B3 B8 103.85(16) . . ?
C1 B3 B8 104.27(17) . . ?
C2 B3 B4 103.00(16) . . ?
C1 B3 B4 58.03(12) . . ?
B8 B3 B4 60.32(14) . . ?
C2 B3 B7 57.85(13) . . ?
C1 B3 B7 103.43(16) . . ?
B8 B3 B7 60.38(14) . . ?
B4 B3 B7 107.84(17) . . ?
C1 B4 B5 58.57(12) . . ?
C1 B4 B3 59.63(13) . . ?
B5 B4 B3 109.03(16) . . ?
C1 B4 B8 104.78(17) . . ?
B5 B4 B8 108.68(16) . . ?
B3 B4 B8 59.40(14) . . ?
C1 B4 B9 104.65(16) . . ?
B5 B4 B9 60.13(13) . . ?
B3 B4 B9 108.37(17) . . ?
B8 B4 B9 60.57(14) . . ?
C1 B5 B4 58.62(12) . . ?
C1 B5 B9 104.69(17) . . ?
B4 B5 B9 60.13(13) . . ?
C1 B5 B6 59.47(12) . . ?
B4 B5 B6 108.73(17) . . ?
B9 B5 B6 108.03(17) . . ?
C1 B5 B10 104.54(16) . . ?
B4 B5 B10 108.28(17) . . ?
B9 B5 B10 60.28(13) . . ?
B6 B5 B10 59.26(13) . . ?
C2 B6 C1 56.22(12) . . ?
C2 B6 B10 103.92(17) . . ?
C1 B6 B10 104.18(16) . . ?
C2 B6 B11 57.90(13) . . ?
C1 B6 B11 103.44(16) . . ?
B10 B6 B11 60.25(14) . . ?
C2 B6 B5 103.10(16) . . ?
C1 B6 B5 57.87(12) . . ?
B10 B6 B5 60.38(13) . . ?
B11 B6 B5 107.74(17) . . ?
C2 B7 B12 103.85(17) . . ?
C2 B7 B3 59.65(13) . . ?
B12 B7 B3 107.93(18) . . ?
C2 B7 B8 104.41(17) . . ?
B12 B7 B8 60.32(14) . . ?
B3 B7 B8 59.34(14) . . ?
C2 B7 B11 58.20(13) . . ?
B12 B7 B11 59.80(14) . . ?
B3 B7 B11 108.72(17) . . ?
B8 B7 B11 108.21(18) . . ?
B3 B8 B4 60.27(14) . . ?
B3 B8 B7 60.27(14) . . ?
B4 B8 B7 107.71(17) . . ?
B3 B8 B12 108.12(17) . . ?
B4 B8 B12 107.24(17) . . ?
B7 B8 B12 59.63(14) . . ?
B3 B8 B9 108.44(17) . . ?
B4 B8 B9 59.79(13) . . ?
B7 B8 B9 107.53(17) . . ?
B12 B8 B9 59.65(13) . . ?
B12 B9 B5 107.69(17) . . ?
B12 B9 B4 107.34(17) . . ?
B5 B9 B4 59.74(13) . . ?
B12 B9 B10 60.11(14) . . ?
B5 B9 B10 59.99(13) . . ?
B4 B9 B10 107.74(17) . . ?
B12 B9 B8 59.91(14) . . ?
B5 B9 B8 107.63(17) . . ?
B4 B9 B8 59.64(13) . . ?
B10 B9 B8 108.14(18) . . ?
B6 B10 B11 60.16(14) . . ?
B6 B10 B5 60.36(13) . . ?
B11 B10 B5 107.66(17) . . ?
B6 B10 B12 107.98(17) . . ?
B11 B10 B12 59.58(14) . . ?
B5 B10 B12 107.15(16) . . ?
B6 B10 B9 108.47(16) . . ?
B11 B10 B9 107.53(17) . . ?
B5 B10 B9 59.74(13) . . ?
B12 B10 B9 59.67(14) . . ?
C2 B11 B12 104.11(17) . . ?
C2 B11 B6 59.42(13) . . ?
B12 B11 B6 108.29(17) . . ?
C2 B11 B10 104.57(16) . . ?
B12 B11 B10 60.54(14) . . ?
B6 B11 B10 59.59(14) . . ?
C2 B11 B7 58.45(13) . . ?
B12 B11 B7 59.88(14) . . ?
B6 B11 B7 108.90(16) . . ?
B10 B11 B7 108.58(18) . . ?
B11 B12 B7 60.32(14) . . ?
B11 B12 B9 108.22(18) . . ?
B7 B12 B9 108.50(17) . . ?
B11 B12 B8 108.40(17) . . ?
B7 B12 B8 60.05(14) . . ?
B9 B12 B8 60.44(14) . . ?
B11 B12 B10 59.89(14) . . ?
B7 B12 B10 108.41(18) . . ?
B9 B12 B10 60.22(14) . . ?
B8 B12 B10 108.65(17) . . ?
C3 C1 C2 117.83(17) . . ?
C3 C1 B5 121.23(17) . . ?
C2 C1 B5 111.17(16) . . ?
C3 C1 B4 120.88(17) . . ?
C2 C1 B4 111.10(16) . . ?
B5 C1 B4 62.81(13) . . ?
C3 C1 B6 116.50(17) . . ?
C2 C1 B6 61.57(13) . . ?
B5 C1 B6 62.66(13) . . ?
B4 C1 B6 114.80(16) . . ?
C3 C1 B3 115.73(16) . . ?
C2 C1 B3 61.95(13) . . ?
B5 C1 B3 114.77(17) . . ?
B4 C1 B3 62.34(14) . . ?
B6 C1 B3 115.41(16) . . ?
C1 C2 B11 112.03(17) . . ?
C1 C2 B7 111.95(17) . . ?
B11 C2 B7 63.36(14) . . ?
C1 C2 B6 62.21(13) . . ?
B11 C2 B6 62.68(14) . . ?
B7 C2 B6 115.65(17) . . ?
C1 C2 B3 62.01(13) . . ?
B11 C2 B3 115.33(17) . . ?
B7 C2 B3 62.50(14) . . ?
B6 C2 B3 116.01(17) . . ?
N1 C3 C1 120.89(19) . . ?
C9 C4 C5 119.28(19) . . ?
C9 C4 N1 126.40(19) . . ?
C5 C4 N1 114.27(17) . . ?
O1 C5 C6 119.22(19) . . ?
O1 C5 C4 120.20(18) . . ?
C6 C5 C4 120.57(19) . . ?
C7 C6 C5 119.2(2) . . ?
C6 C7 C8 120.8(2) . . ?
C9 C8 C7 119.8(2) . . ?
C8 C9 C4 120.4(2) . . ?
C103 N101 C104 120.56(18) . . ?
C102 B103 C101 55.93(12) . . ?
C102 B103 B108 103.63(17) . . ?
C101 B103 B108 103.94(16) . . ?
C102 B103 B107 57.91(13) . . ?
C101 B103 B107 103.35(16) . . ?
B108 B103 B107 60.29(13) . . ?
C102 B103 B104 102.64(16) . . ?
C101 B103 B104 57.85(12) . . ?
B108 B103 B104 60.08(13) . . ?
B107 B103 B104 107.53(17) . . ?
C101 B104 B109 104.53(17) . . ?
C101 B104 B108 104.74(16) . . ?
B109 B104 B108 60.50(13) . . ?
C101 B104 B105 58.65(13) . . ?
B109 B104 B105 59.95(13) . . ?
B108 B104 B105 108.52(17) . . ?
C101 B104 B103 59.55(13) . . ?
B109 B104 B103 108.24(17) . . ?
B108 B104 B103 59.42(13) . . ?
B105 B104 B103 108.97(17) . . ?
C101 B105 B106 59.57(13) . . ?
C101 B105 B109 104.26(16) . . ?
B106 B105 B109 108.06(16) . . ?
C101 B105 B110 104.46(16) . . ?
B106 B105 B110 59.33(13) . . ?
B109 B105 B110 60.34(13) . . ?
C101 B105 B104 58.39(13) . . ?
B106 B105 B104 108.68(17) . . ?
B109 B105 B104 59.86(13) . . ?
B110 B105 B104 108.11(16) . . ?
C102 B106 C101 55.97(12) . . ?
C102 B106 B110 103.64(16) . . ?
C101 B106 B110 104.39(16) . . ?
C102 B106 B105 103.19(16) . . ?
C101 B106 B105 58.29(12) . . ?
B110 B106 B105 60.50(13) . . ?
C102 B106 B111 57.75(12) . . ?
C101 B106 B111 103.51(16) . . ?
B110 B106 B111 60.42(13) . . ?
B105 B106 B111 108.27(17) . . ?
C102 B107 B103 59.58(13) . . ?
C102 B107 B112 103.94(17) . . ?
B103 B107 B112 108.50(17) . . ?
C102 B107 B108 104.42(16) . . ?
B103 B107 B108 59.68(13) . . ?
B112 B107 B108 60.46(14) . . ?
C102 B107 B111 58.07(13) . . ?
B103 B107 B111 108.96(16) . . ?
B112 B107 B111 60.13(14) . . ?
B108 B107 B111 108.59(17) . . ?
B103 B108 B107 60.03(13) . . ?
B103 B108 B104 60.50(13) . . ?
B107 B108 B104 107.65(17) . . ?
B103 B108 B112 108.15(17) . . ?
B107 B108 B112 59.66(13) . . ?
B104 B108 B112 107.38(17) . . ?
B103 B108 B109 108.43(16) . . ?
B107 B108 B109 107.41(17) . . ?
B104 B108 B109 59.67(13) . . ?
B112 B108 B109 59.74(13) . . ?
B104 B109 B105 60.19(13) . . ?
B104 B109 B112 107.77(17) . . ?
B105 B109 B112 107.95(17) . . ?
B104 B109 B110 108.06(17) . . ?
B105 B109 B110 59.94(13) . . ?
B112 B109 B110 60.08(13) . . ?
B104 B109 B108 59.84(13) . . ?
B105 B109 B108 108.19(17) . . ?
B112 B109 B108 60.06(13) . . ?
B110 B109 B108 108.28(17) . . ?
B106 B110 B111 60.25(13) . . ?
B106 B110 B105 60.18(13) . . ?
B111 B110 B105 107.89(17) . . ?
B106 B110 B112 108.39(17) . . ?
B111 B110 B112 60.02(13) . . ?
B105 B110 B112 107.57(17) . . ?
B106 B110 B109 108.25(17) . . ?
B111 B110 B109 107.85(17) . . ?
B105 B110 B109 59.73(13) . . ?
B112 B110 B109 59.80(13) . . ?
C102 B111 B106 59.58(13) . . ?
C102 B111 B110 104.19(16) . . ?
B106 B111 B110 59.33(13) . . ?
C102 B111 B112 103.59(17) . . ?
B106 B111 B112 107.80(17) . . ?
B110 B111 B112 60.20(13) . . ?
C102 B111 B107 58.19(13) . . ?
B106 B111 B107 108.61(16) . . ?
B110 B111 B107 107.87(17) . . ?
B112 B111 B107 59.56(13) . . ?
B107 B112 B109 107.95(17) . . ?
B107 B112 B111 60.31(14) . . ?
B109 B112 B111 107.90(16) . . ?
B107 B112 B110 108.13(17) . . ?
B109 B112 B110 60.12(13) . . ?
B111 B112 B110 59.78(13) . . ?
B107 B112 B108 59.88(13) . . ?
B109 B112 B108 60.20(13) . . ?
B111 B112 B108 108.28(17) . . ?
B110 B112 B108 108.42(16) . . ?
C103 C101 C102 117.57(17) . . ?
C103 C101 B104 121.24(17) . . ?
C102 C101 B104 110.97(16) . . ?
C103 C101 B105 121.57(16) . . ?
C102 C101 B105 110.89(16) . . ?
B104 C101 B105 62.96(13) . . ?
C103 C101 B106 116.38(17) . . ?
C102 C101 B106 61.81(12) . . ?
B104 C101 B106 114.58(16) . . ?
B105 C101 B106 62.14(13) . . ?
C103 C101 B103 115.57(17) . . ?
C102 C101 B103 61.70(12) . . ?
B104 C101 B103 62.59(13) . . ?
B105 C101 B103 115.02(16) . . ?
B106 C101 B103 115.48(15) . . ?
C101 C102 B111 112.50(16) . . ?
C101 C102 B107 112.18(16) . . ?
B111 C102 B107 63.74(14) . . ?
C101 C102 B103 62.37(12) . . ?
B111 C102 B103 116.11(17) . . ?
B107 C102 B103 62.51(13) . . ?
C101 C102 B106 62.22(13) . . ?
B111 C102 B106 62.67(13) . . ?
B107 C102 B106 115.72(17) . . ?
B103 C102 B106 116.39(16) . . ?
N101 C103 C101 120.44(18) . . ?
C109 C104 C105 119.42(19) . . ?
C109 C104 N101 125.35(19) . . ?
C105 C104 N101 115.16(18) . . ?
O101 C105 C106 118.82(19) . . ?
O101 C105 C104 120.75(18) . . ?
C106 C105 C104 120.43(19) . . ?
C107 C106 C105 119.4(2) . . ?
C106 C107 C108 120.7(2) . . ?
C109 C108 C107 120.0(2) . . ?
C108 C109 C104 120.1(2) . . ?

loop_
_geom_bond_atom_site_label_1
_geom_bond_atom_site_label_2
_geom_bond_distance
_geom_bond_site_symmetry_2
_geom_bond_publ_flag
O1 C5 1.372(2) . ?
N1 C3 1.259(3) . ?
N1 C4 1.419(3) . ?
B3 C2 1.730(3) . ?
B3 C1 1.731(3) . ?
B3 B8 1.762(4) . ?
B3 B4 1.777(3) . ?
B3 B7 1.778(3) . ?
B4 C1 1.702(3) . ?
B4 B5 1.774(3) . ?
B4 B8 1.778(3) . ?
B4 B9 1.781(3) . ?
B5 C1 1.701(3) . ?
B5 B9 1.781(3) . ?
B5 B6 1.785(3) . ?
B5 B10 1.785(3) . ?
B6 C2 1.720(3) . ?
B6 C1 1.731(3) . ?
B6 B10 1.765(3) . ?
B6 B11 1.775(3) . ?
B7 C2 1.698(3) . ?
B7 B12 1.773(4) . ?
B7 B8 1.780(4) . ?
B7 B11 1.781(3) . ?
B8 B12 1.785(3) . ?
B8 B9 1.795(3) . ?
B9 B12 1.780(3) . ?
B9 B10 1.790(3) . ?
B10 B11 1.777(4) . ?
B10 B12 1.788(4) . ?
B11 C2 1.693(3) . ?
B11 B12 1.771(4) . ?
C1 C3 1.485(3) . ?
C1 C2 1.626(3) . ?
C4 C9 1.390(3) . ?
C4 C5 1.392(3) . ?
C5 C6 1.386(3) . ?
C6 C7 1.380(3) . ?
C7 C8 1.387(3) . ?
C8 C9 1.377(3) . ?
O101 C105 1.371(2) . ?
N101 C103 1.266(3) . ?
N101 C104 1.420(3) . ?
B103 C102 1.724(3) . ?
B103 C101 1.735(3) . ?
B103 B108 1.767(3) . ?
B103 B107 1.773(3) . ?
B103 B104 1.786(3) . ?
B104 C101 1.703(3) . ?
B104 B109 1.776(3) . ?
B104 B108 1.779(3) . ?
B104 B105 1.782(3) . ?
B105 C101 1.708(3) . ?
B105 B106 1.775(3) . ?
B105 B109 1.777(3) . ?
B105 B110 1.781(3) . ?
B106 C102 1.725(3) . ?
B106 C101 1.731(3) . ?
B106 B110 1.760(3) . ?
B106 B111 1.777(3) . ?
B107 C102 1.694(3) . ?
B107 B112 1.774(3) . ?
B107 B108 1.778(3) . ?
B107 B111 1.787(3) . ?
B108 B112 1.788(3) . ?
B108 B109 1.791(3) . ?
B109 B112 1.782(3) . ?
B109 B110 1.788(3) . ?
B110 B111 1.780(3) . ?
B110 B112 1.787(3) . ?
B111 C102 1.692(3) . ?
B111 B112 1.784(3) . ?
C101 C103 1.490(3) . ?
C101 C102 1.622(3) . ?
C104 C109 1.392(3) . ?
C104 C105 1.394(3) . ?
C105 C106 1.385(3) . ?
C106 C107 1.382(3) . ?
C107 C108 1.384(3) . ?
C108 C109 1.382(3) . ?

loop_
_geom_hbond_atom_site_label_D
_geom_hbond_atom_site_label_H
_geom_hbond_atom_site_label_A
_geom_hbond_distance_DH
_geom_hbond_distance_HA
_geom_hbond_distance_DA
_geom_hbond_angle_DHA
_geom_hbond_site_symmetry_A
_geom_hbond_publ_flag
O1 H1 N1 0.90(3) 2.13(3) 2.669(2) 118(2) . yes
O1 H1 O101 0.90(3) 2.65(3) 3.192(2) 120(2) . yes
O101 H101 N101 0.89(3) 2.17(3) 2.702(2) 118(2) . yes
